data_7135726
loop_
_publ_author_name
'Miyake, Kanta'
'Zenno, Hikaru'
'Sekine, Yoshihiro'
'Kosaka, Wataru'
'Miyasaka, Hitoshi'
'Hayami, Shinya'

_publ_section_title
;
 Quantitative evaluation of intermolecular interactions in Fe(III) spin
 crossover systems <i>via</i> metal dilution.
;
_journal_issue 33
_journal_name_full 'Chemical communications (Cambridge, England)'
_journal_page_first 8435
_journal_page_last 8438
_journal_paper_doi 10.1039/d5cc06360d
_journal_volume 62
_journal_year 2026
_chemical_formula_moiety 'C N Se, C32 H22 Al N4 O2, C H2 Cl2'
_chemical_formula_sum 'C34 H24 Al Cl2 N5 O2 Se'
_chemical_formula_weight 711.42
_chemical_name_systematic Al(qsal)2NCSeCH2Cl2
_space_group_crystal_system triclinic
_space_group_IT_number 2
_space_group_name_Hall '-P 1'
_space_group_name_H-M_alt 'P -1'
_atom_sites_solution_hydrogens geom
_atom_sites_solution_primary dual
_audit_creation_date 2023-01-07
_audit_creation_method
;
Olex2 1.3
(compiled 2020.11.12 svn.r5f609507 for OlexSys, GUI svn.r6408)
;
_audit_update_record
;
2025-11-05 deposited with the CCDC.	2026-04-06 downloaded from the CCDC.
;
_cell_angle_alpha 92.051(3)
_cell_angle_beta 98.084(3)
_cell_angle_gamma 106.815(4)
_cell_formula_units_Z 2
_cell_length_a 10.0023(4)
_cell_length_b 11.3429(5)
_cell_length_c 13.8445(5)
_cell_measurement_reflns_used 6812
_cell_measurement_temperature 100.15
_cell_measurement_theta_max 30.2100
_cell_measurement_theta_min 2.3050
_cell_volume 1483.78(11)
_computing_cell_refinement 'CrysAlisPro 1.171.40.15 (Rigaku OD, 2018)'
_computing_data_collection 'CrysAlisPro 1.171.40.15 (Rigaku OD, 2018)'
_computing_data_reduction 'CrysAlisPro 1.171.40.15 (Rigaku OD, 2018)'
_computing_molecular_graphics 'Olex2 1.3 (Dolomanov et al., 2009)'
_computing_publication_material 'Olex2 1.3 (Dolomanov et al., 2009)'
_computing_structure_refinement 'SHELXL 2014/7 (Sheldrick, 2015)'
_computing_structure_solution 'SHELXT 2014/5 (Sheldrick, 2014)'
_diffrn_ambient_temperature 100.15
_diffrn_detector 'CCD plate'
_diffrn_measured_fraction_theta_full 0.993
_diffrn_measured_fraction_theta_max 0.990
_diffrn_measurement_details
;
List of Runs (angles in degrees, time in seconds):

  # Type    Start    End  Width  t~exp~   \w     \q     \k     \f   Frames
#--------------------------------------------------------------------------
  1  \w    -73.00 -16.00   0.50    3.50    --   20.00  54.00-180.00  114
  2  \w    -12.00  47.00   0.50    3.50    --   20.00  54.00-180.00  118
  3  \w     59.00 110.00   0.50    3.50    --   20.00  54.00-180.00  102
  4  \w      7.00  50.50   0.50    3.50    --   20.00  54.00 -60.00   87
  5  \w     85.00 110.00   0.50    3.50    --   20.00  54.00 -60.00   50
  6  \w    -72.00 -15.00   0.50    3.50    --   20.00  54.00-121.00  114
  7  \w    -10.00  36.00   0.50    3.50    --   20.00  54.00-121.00   92
  8  \w    -72.00  26.00   0.50    3.50    --   20.00  54.00 120.00  196
  9  \w     37.00  66.00   0.50    3.50    --   20.00  54.00 120.00   58
 10  \w     69.00 105.50   0.50    3.50    --   20.00  54.00 120.00   73
 11  \w    -73.00  91.50   0.50    3.50    --   20.00  54.00 -30.00  329
 12  \w    -74.00  21.50   0.50    3.50    --   20.00  54.00  90.00  191
 13  \w     83.00 108.00   0.50    3.50    --   20.00  54.00  90.00   50
 14  \w    -61.00 -36.00   0.50    3.50    --   20.00  54.00-150.00   50
 15  \w     -1.00  24.00   0.50    3.50    --   20.00  54.00-150.00   50
 16  \w    -72.00 -45.00   0.50    3.50    --   20.00  54.00  30.00   54
 17  \w     71.00  97.00   0.50    3.50    --   20.00  54.00  30.00   52
 18  \w    -61.00  28.50   0.50    3.50    --   20.00  54.00 -90.00  179
 19  \w    -55.00 -30.00   0.50    3.50    --   20.00  54.00-120.00   50
 20  \w    -64.00   9.00   0.50    3.50    --   20.00  54.00  60.00  146
;
_diffrn_measurement_device 'two-circle diffractometer'
_diffrn_measurement_device_type 'XtaLAB Mini II'
_diffrn_measurement_method '\w scans'
_diffrn_orient_matrix_type 'CrysAlisPro convention (1999,Acta A55,543-557)'
_diffrn_orient_matrix_UB_11 0.0267766000
_diffrn_orient_matrix_UB_12 -0.0514602000
_diffrn_orient_matrix_UB_13 0.0028061000
_diffrn_orient_matrix_UB_21 -0.0096386000
_diffrn_orient_matrix_UB_22 -0.0076399000
_diffrn_orient_matrix_UB_23 -0.0518379000
_diffrn_orient_matrix_UB_31 0.0694140000
_diffrn_orient_matrix_UB_32 0.0398605000
_diffrn_orient_matrix_UB_33 0.0005753000
_diffrn_radiation_monochromator graphite
_diffrn_radiation_probe x-ray
_diffrn_radiation_type 'Mo K\a'
_diffrn_radiation_wavelength 0.71073
_diffrn_reflns_av_R_equivalents 0.0528
_diffrn_reflns_av_unetI/netI 0.0565
_diffrn_reflns_Laue_measured_fraction_full 0.993
_diffrn_reflns_Laue_measured_fraction_max 0.990
_diffrn_reflns_limit_h_max 12
_diffrn_reflns_limit_h_min -12
_diffrn_reflns_limit_k_max 14
_diffrn_reflns_limit_k_min -14
_diffrn_reflns_limit_l_max 17
_diffrn_reflns_limit_l_min -17
_diffrn_reflns_number 23056
_diffrn_reflns_point_group_measured_fraction_full 0.993
_diffrn_reflns_point_group_measured_fraction_max 0.990
_diffrn_reflns_theta_full 25.242
_diffrn_reflns_theta_max 26.372
_diffrn_reflns_theta_min 2.305
_diffrn_source 'fine-focus sealed X-ray tube'
_diffrn_source_type 'Rigaku (Mo) X-ray Source'
_exptl_absorpt_coefficient_mu 1.518
_exptl_absorpt_correction_T_max 1.00000
_exptl_absorpt_correction_T_min 0.66503
_exptl_absorpt_correction_type multi-scan
_exptl_absorpt_process_details
;
CrysAlisPro 1.171.40.15 (Rigaku Oxford Diffraction, 2018)
Empirical absorption correction using spherical harmonics,
 implemented in SCALE3 ABSPACK scaling algorithm.
;
_exptl_crystal_colour 'clear light orange'
_exptl_crystal_colour_lustre clear
_exptl_crystal_colour_modifier light
_exptl_crystal_colour_primary orange
_exptl_crystal_density_diffrn 1.592
_exptl_crystal_description plate
_exptl_crystal_F_000 720
_exptl_crystal_size_max 0.5
_exptl_crystal_size_mid 0.3
_exptl_crystal_size_min 0.05
_refine_diff_density_max 0.708
_refine_diff_density_min -0.677
_refine_diff_density_rms 0.080
_refine_ls_extinction_method none
_refine_ls_goodness_of_fit_ref 1.020
_refine_ls_hydrogen_treatment constr
_refine_ls_matrix_type full
_refine_ls_number_parameters 406
_refine_ls_number_reflns 6005
_refine_ls_number_restraints 0
_refine_ls_restrained_S_all 1.020
_refine_ls_R_factor_all 0.0647
_refine_ls_R_factor_gt 0.0465
_refine_ls_shift/su_max 0.000
_refine_ls_shift/su_mean 0.000
_refine_ls_structure_factor_coef Fsqd
_refine_ls_weighting_details 'w=1/[\s^2^(Fo^2^)+(0.0447P)^2^+1.5816P] where P=(Fo^2^+2Fc^2^)/3'
_refine_ls_weighting_scheme calc
_refine_ls_wR_factor_gt 0.0987
_refine_ls_wR_factor_ref 0.1049
_reflns_Friedel_coverage 0.000
_reflns_number_gt 4819
_reflns_number_total 6005
_reflns_threshold_expression 'I > 2\s(I)'
_cod_data_source_file d5cc06360d2.cif
_cod_data_source_block 230107_al(qsal)2ncse
_cod_depositor_comments 'Adding full bibliography for 7135726--7135727.cif.'
_cod_database_code 7135726
_shelx_shelxl_version_number 2014/7
_chemical_oxdiff_formula 'Al N C Se O H Cl'
_chemical_oxdiff_usercomment '100 K'
_shelx_space_group_comment
;
The symmetry employed for this shelxl refinement is uniquely defined
by the following loop, which should always be used as a source of
symmetry information in preference to the above space-group names.
They are only intended as comments.
;
_diffrn_oxdiff_ac4_digest_frames
;
01499970dcdffde529aa66b0b7d99e8a8f0215501be
;
_reflns_odcompleteness_completeness 99.03
_reflns_odcompleteness_iscentric 1
_reflns_odcompleteness_theta 26.32
_olex2_refinement_description
;
1. Fixed Uiso
 At 1.2 times of:
  All C(H) groups, All C(H,H) groups
2.a Secondary CH2 refined with riding coordinates:
 C019(H01A,H01B)
2.b Aromatic/amide H refined with riding coordinates:
 C00C(H00C), C00F(H00F), C00H(H00H), C00I(H00I), C00M(H00M), C00N(H00N),
 C00P(H00P), C00R(H00R), C00U(H00U), C00W(H00W), C00X(H00X), C00Y(H00Y),
 C00Z(H00Z), C010(H010), C011(H011), C012(H012), C013(H013), C014(H014),
 C015(H015), C016(H016), C017(H017), C018(H018)
;
_olex2_submission_special_instructions 'No special instructions were received'
_oxdiff_exptl_absorpt_empirical_details
;
Empirical correction (ABSPACK) includes:
- Absorption correction using spherical harmonics
- Frame scaling
;
_oxdiff_exptl_absorpt_empirical_full_max 1.690
_oxdiff_exptl_absorpt_empirical_full_min 0.652

loop_
_space_group_symop_operation_xyz
'x, y, z'
'-x, -y, -z'

loop_
_atom_site_label
_atom_site_type_symbol
_atom_site_fract_x
_atom_site_fract_y
_atom_site_fract_z
_atom_site_U_iso_or_equiv
_atom_site_adp_type
_atom_site_occupancy
_atom_site_site_symmetry_order
_atom_site_calc_flag
_atom_site_refinement_flags_posn
_atom_site_refinement_flags_adp
_atom_site_refinement_flags_occupancy
_atom_site_disorder_assembly
_atom_site_disorder_group
Se01 Se 0.30025(4) 0.81408(3) 0.24414(2) 0.02591(11) Uani 1 1 d . . . . .
Al02 Al 0.69685(9) 0.72292(7) 0.86594(6) 0.01278(19) Uani 1 1 d . . . . .
Cl03 Cl 0.67824(10) 0.92132(9) 0.51108(7) 0.0396(2) Uani 1 1 d . . . . .
Cl04 Cl 0.56092(12) 0.65121(9) 0.48255(8) 0.0471(3) Uani 1 1 d . . . . .
O005 O 0.8407(2) 0.70227(17) 0.95193(14) 0.0155(4) Uani 1 1 d . . . . .
O006 O 0.6062(2) 0.77815(17) 0.95500(14) 0.0163(4) Uani 1 1 d . . . . .
N007 N 0.5329(2) 0.7213(2) 0.76013(17) 0.0140(5) Uani 1 1 d . . . . .
N008 N 0.5809(2) 0.5473(2) 0.86683(17) 0.0130(5) Uani 1 1 d . . . . .
N009 N 0.8129(2) 0.8941(2) 0.84917(17) 0.0125(5) Uani 1 1 d . . . . .
N00A N 0.7916(2) 0.6862(2) 0.75037(17) 0.0131(5) Uani 1 1 d . . . . .
N00B N 0.1290(3) 0.7409(2) 0.4029(2) 0.0256(6) Uani 1 1 d . . . . .
C00C C 0.9694(3) 0.6266(3) 1.0764(2) 0.0157(6) Uani 1 1 d . . . . .
H00C H 1.0435 0.7023 1.0837 0.019 Uiso 1 1 calc R U . . .
C00D C 0.4305(3) 0.6087(3) 0.7432(2) 0.0145(6) Uani 1 1 d . . . . .
C00E C 0.8882(3) 0.9055(3) 0.7687(2) 0.0143(6) Uani 1 1 d . . . . .
C00F C 0.6115(3) 0.4718(3) 0.9294(2) 0.0154(6) Uani 1 1 d . . . . .
H00F H 0.5434 0.3935 0.9290 0.019 Uiso 1 1 calc R U . . .
C00G C 0.6514(3) 0.8803(3) 1.0136(2) 0.0150(6) Uani 1 1 d . . . . .
C00H C 0.8389(3) 0.9852(3) 0.9161(2) 0.0144(6) Uani 1 1 d . . . . .
H00H H 0.9108 1.0589 0.9092 0.017 Uiso 1 1 calc R U . . .
C00I C 0.7554(3) 0.4036(3) 1.0592(2) 0.0174(6) Uani 1 1 d . . . . .
H00I H 0.6825 0.3273 1.0537 0.021 Uiso 1 1 calc R U . . .
C00J C 0.4524(3) 0.5122(3) 0.7998(2) 0.0146(6) Uani 1 1 d . . . . .
C00K C 0.8482(3) 0.6119(3) 1.0064(2) 0.0135(6) Uani 1 1 d . . . . .
C00L C 0.8755(3) 0.7918(3) 0.7177(2) 0.0146(6) Uani 1 1 d . . . . .
C00M C 0.7776(3) 0.5784(3) 0.7039(2) 0.0154(6) Uani 1 1 d . . . . .
H00M H 0.7200 0.5058 0.7266 0.019 Uiso 1 1 calc R U . . .
C00N C 0.9671(3) 1.0138(3) 0.7362(2) 0.0189(7) Uani 1 1 d . . . . .
H00N H 0.9748 1.0911 0.7689 0.023 Uiso 1 1 calc R U . . .
C00O C 0.9449(3) 0.7873(3) 0.6361(2) 0.0167(6) Uani 1 1 d . . . . .
C00P C 1.0272(3) 0.8994(3) 0.6062(2) 0.0201(7) Uani 1 1 d . . . . .
H00P H 1.0767 0.8987 0.5526 0.024 Uiso 1 1 calc R U . . .
C00Q C 0.1953(3) 0.7701(3) 0.3413(2) 0.0196(7) Uani 1 1 d . . . . .
C00R C 0.9824(3) 0.5337(3) 1.1342(2) 0.0190(7) Uani 1 1 d . . . . .
H00R H 1.0658 0.5461 1.1806 0.023 Uiso 1 1 calc R U . . .
C00S C 0.3066(3) 0.5894(3) 0.6732(2) 0.0184(6) Uani 1 1 d . . . . .
C00T C 0.7677(3) 0.9827(3) 0.9991(2) 0.0145(6) Uani 1 1 d . . . . .
C00U C 0.8125(3) 1.0874(3) 1.0671(2) 0.0184(7) Uani 1 1 d . . . . .
H00U H 0.8898 1.1554 1.0574 0.022 Uiso 1 1 calc R U . . .
C00V C 0.7383(3) 0.4972(3) 0.9982(2) 0.0148(6) Uani 1 1 d . . . . .
C00W C 0.9260(3) 0.6697(3) 0.5888(2) 0.0180(6) Uani 1 1 d . . . . .
H00W H 0.9703 0.6628 0.5334 0.022 Uiso 1 1 calc R U . . .
C00X C 0.8755(3) 0.4213(3) 1.1262(2) 0.0199(7) Uani 1 1 d . . . . .
H00X H 0.8859 0.3577 1.1667 0.024 Uiso 1 1 calc R U . . .
C00Y C 0.7466(3) 1.0929(3) 1.1467(2) 0.0222(7) Uani 1 1 d . . . . .
H00Y H 0.7793 1.1630 1.1929 0.027 Uiso 1 1 calc R U . . .
C00Z C 0.8438(3) 0.5658(3) 0.6228(2) 0.0195(7) Uani 1 1 d . . . . .
H00Z H 0.8317 0.4864 0.5920 0.023 Uiso 1 1 calc R U . . .
C010 C 0.5828(3) 0.8906(3) 1.0936(2) 0.0207(7) Uani 1 1 d . . . . .
H010 H 0.5022 0.8255 1.1027 0.025 Uiso 1 1 calc R U . . .
C011 C 0.2268(3) 0.3803(3) 0.7183(2) 0.0230(7) Uani 1 1 d . . . . .
H011 H 0.1571 0.3018 0.7102 0.028 Uiso 1 1 calc R U . . .
C012 C 1.0357(3) 1.0094(3) 0.6550(2) 0.0231(7) Uani 1 1 d . . . . .
H012 H 1.0892 1.0845 0.6332 0.028 Uiso 1 1 calc R U . . .
C013 C 0.3954(3) 0.8026(3) 0.6393(2) 0.0198(7) Uani 1 1 d . . . . .
H013 H 0.3858 0.8715 0.6049 0.024 Uiso 1 1 calc R U . . .
C014 C 0.3502(3) 0.3986(3) 0.7860(2) 0.0197(7) Uani 1 1 d . . . . .
H014 H 0.3637 0.3326 0.8227 0.024 Uiso 1 1 calc R U . . .
C015 C 0.6302(3) 0.9936(3) 1.1592(2) 0.0221(7) Uani 1 1 d . . . . .
H015 H 0.5833 0.9974 1.2138 0.027 Uiso 1 1 calc R U . . .
C016 C 0.2037(3) 0.4726(3) 0.6631(2) 0.0216(7) Uani 1 1 d . . . . .
H016 H 0.1185 0.4579 0.6182 0.026 Uiso 1 1 calc R U . . .
C017 C 0.5146(3) 0.8145(3) 0.7098(2) 0.0185(7) Uani 1 1 d . . . . .
H017 H 0.5852 0.8924 0.7221 0.022 Uiso 1 1 calc R U . . .
C018 C 0.2934(3) 0.6914(3) 0.6205(2) 0.0211(7) Uani 1 1 d . . . . .
H018 H 0.2132 0.6821 0.5719 0.025 Uiso 1 1 calc R U . . .
C019 C 0.5761(6) 0.7936(4) 0.4337(3) 0.0670(15) Uani 1 1 d . . . . .
H01A H 0.6176 0.7939 0.3728 0.080 Uiso 1 1 calc R U . . .
H01B H 0.4801 0.8019 0.4157 0.080 Uiso 1 1 calc R U . . .

loop_
_atom_site_aniso_label
_atom_site_aniso_U_11
_atom_site_aniso_U_22
_atom_site_aniso_U_33
_atom_site_aniso_U_23
_atom_site_aniso_U_13
_atom_site_aniso_U_12
Se01 0.02148(19) 0.0282(2) 0.02423(19) 0.00423(14) 0.00832(14) -0.00096(14)
Al02 0.0138(4) 0.0091(4) 0.0135(5) 0.0017(3) 0.0046(3) -0.0007(3)
Cl03 0.0317(5) 0.0424(5) 0.0397(6) 0.0150(4) 0.0089(4) 0.0002(4)
Cl04 0.0523(6) 0.0411(6) 0.0540(7) 0.0062(5) 0.0193(5) 0.0184(5)
O005 0.0158(11) 0.0105(10) 0.0158(11) 0.0055(8) 0.0020(8) -0.0032(8)
O006 0.0168(11) 0.0104(10) 0.0179(11) -0.0022(8) 0.0092(9) -0.0044(8)
N007 0.0131(12) 0.0135(12) 0.0159(13) 0.0006(10) 0.0059(10) 0.0031(10)
N008 0.0127(12) 0.0108(12) 0.0139(12) 0.0014(10) 0.0035(10) 0.0006(10)
N009 0.0127(12) 0.0118(12) 0.0132(12) 0.0048(10) 0.0043(10) 0.0025(10)
N00A 0.0134(12) 0.0123(12) 0.0137(13) 0.0023(10) 0.0033(10) 0.0031(10)
N00B 0.0315(16) 0.0243(15) 0.0202(15) 0.0076(12) 0.0070(13) 0.0048(13)
C00C 0.0185(16) 0.0118(14) 0.0138(15) -0.0002(12) 0.0035(12) -0.0006(12)
C00D 0.0126(15) 0.0146(14) 0.0152(15) -0.0015(12) 0.0047(12) 0.0013(12)
C00E 0.0135(15) 0.0158(14) 0.0142(15) 0.0034(12) 0.0044(12) 0.0040(12)
C00F 0.0187(16) 0.0094(13) 0.0168(15) -0.0026(12) 0.0076(12) 0.0002(12)
C00G 0.0165(15) 0.0093(13) 0.0179(16) 0.0012(12) 0.0024(12) 0.0018(12)
C00H 0.0169(15) 0.0077(13) 0.0179(15) 0.0042(12) 0.0046(12) 0.0015(11)
C00I 0.0211(16) 0.0111(14) 0.0190(16) 0.0023(12) 0.0082(13) 0.0008(12)
C00J 0.0137(15) 0.0177(15) 0.0105(14) -0.0022(12) 0.0033(11) 0.0014(12)
C00K 0.0176(15) 0.0111(13) 0.0127(15) 0.0020(11) 0.0078(12) 0.0029(12)
C00L 0.0137(15) 0.0136(14) 0.0162(15) 0.0051(12) 0.0037(12) 0.0025(12)
C00M 0.0168(15) 0.0127(14) 0.0166(15) 0.0059(12) 0.0013(12) 0.0041(12)
C00N 0.0217(17) 0.0140(14) 0.0202(16) 0.0037(13) 0.0061(13) 0.0026(13)
C00O 0.0163(15) 0.0185(15) 0.0159(15) 0.0033(12) 0.0041(12) 0.0050(13)
C00P 0.0192(16) 0.0241(16) 0.0186(17) 0.0082(13) 0.0112(13) 0.0046(13)
C00Q 0.0169(16) 0.0147(15) 0.0222(17) 0.0037(13) -0.0026(13) -0.0005(12)
C00R 0.0230(17) 0.0195(16) 0.0141(15) 0.0012(13) 0.0023(13) 0.0060(13)
C00S 0.0181(16) 0.0222(16) 0.0141(15) -0.0010(13) 0.0053(12) 0.0038(13)
C00T 0.0164(15) 0.0106(14) 0.0157(15) 0.0014(12) 0.0036(12) 0.0022(12)
C00U 0.0210(16) 0.0116(14) 0.0195(16) 0.0035(12) 0.0049(13) -0.0014(12)
C00V 0.0200(16) 0.0116(14) 0.0129(15) 0.0021(12) 0.0082(12) 0.0019(12)
C00W 0.0149(15) 0.0251(16) 0.0141(15) 0.0007(13) 0.0045(12) 0.0052(13)
C00X 0.0299(18) 0.0143(15) 0.0166(16) 0.0082(13) 0.0071(14) 0.0058(14)
C00Y 0.0281(18) 0.0118(14) 0.0219(17) -0.0029(13) 0.0062(14) -0.0019(13)
C00Z 0.0208(16) 0.0169(15) 0.0213(17) -0.0012(13) 0.0034(13) 0.0069(13)
C010 0.0227(17) 0.0134(14) 0.0243(17) 0.0003(13) 0.0112(14) -0.0010(13)
C011 0.0199(17) 0.0190(16) 0.0241(18) -0.0049(14) 0.0049(14) -0.0034(13)
C012 0.0228(17) 0.0174(15) 0.0273(18) 0.0083(14) 0.0106(14) -0.0009(13)
C013 0.0209(17) 0.0236(16) 0.0173(16) 0.0048(13) 0.0053(13) 0.0089(14)
C014 0.0224(17) 0.0137(15) 0.0199(16) 0.0010(13) 0.0051(13) -0.0002(13)
C015 0.0277(18) 0.0159(15) 0.0214(17) -0.0014(13) 0.0123(14) 0.0008(13)
C016 0.0157(16) 0.0252(17) 0.0202(17) -0.0037(14) 0.0025(13) 0.0011(13)
C017 0.0202(16) 0.0168(15) 0.0198(16) 0.0038(13) 0.0095(13) 0.0043(13)
C018 0.0172(16) 0.0307(18) 0.0169(16) 0.0024(14) 0.0028(13) 0.0091(14)
C019 0.092(4) 0.051(3) 0.039(3) 0.011(2) -0.018(3) 0.004(3)

loop_
_atom_type_symbol
_atom_type_description
_atom_type_scat_dispersion_real
_atom_type_scat_dispersion_imag
_atom_type_scat_source
C C 0.0033 0.0016 'International Tables Vol C Tables 4.2.6.8 and 6.1.1.4'
H H 0.0000 0.0000 'International Tables Vol C Tables 4.2.6.8 and 6.1.1.4'
Al Al 0.0645 0.0514 'International Tables Vol C Tables 4.2.6.8 and 6.1.1.4'
Cl Cl 0.1484 0.1585 'International Tables Vol C Tables 4.2.6.8 and 6.1.1.4'
N N 0.0061 0.0033 'International Tables Vol C Tables 4.2.6.8 and 6.1.1.4'
O O 0.0106 0.0060 'International Tables Vol C Tables 4.2.6.8 and 6.1.1.4'
Se Se -0.0929 2.2259 'International Tables Vol C Tables 4.2.6.8 and 6.1.1.4'

loop_
_geom_angle_atom_site_label_1
_geom_angle_atom_site_label_2
_geom_angle_atom_site_label_3
_geom_angle
_geom_angle_site_symmetry_1
_geom_angle_site_symmetry_3
_geom_angle_publ_flag
O005 Al02 O006 97.30(10) . . ?
O005 Al02 N007 171.60(10) . . ?
O005 Al02 N008 92.55(10) . . ?
O005 Al02 N009 90.37(10) . . ?
O005 Al02 N00A 90.56(10) . . ?
O006 Al02 N007 88.57(10) . . ?
O006 Al02 N008 93.19(10) . . ?
O006 Al02 N009 92.11(10) . . ?
O006 Al02 N00A 169.34(10) . . ?
N007 Al02 N00A 84.41(10) . . ?
N008 Al02 N007 81.09(10) . . ?
N008 Al02 N00A 93.63(10) . . ?
N009 Al02 N007 95.42(10) . . ?
N009 Al02 N008 173.57(10) . . ?
N009 Al02 N00A 80.61(10) . . ?
C00K O005 Al02 131.33(19) . . ?
C00G O006 Al02 128.52(18) . . ?
C00D N007 Al02 113.22(19) . . ?
C017 N007 Al02 127.9(2) . . ?
C017 N007 C00D 118.9(3) . . ?
C00F N008 Al02 123.9(2) . . ?
C00F N008 C00J 121.2(2) . . ?
C00J N008 Al02 114.70(18) . . ?
C00E N009 Al02 115.11(18) . . ?
C00H N009 Al02 122.6(2) . . ?
C00H N009 C00E 121.2(2) . . ?
C00L N00A Al02 112.86(18) . . ?
C00M N00A Al02 128.6(2) . . ?
C00M N00A C00L 118.5(2) . . ?
C00K C00C H00C 119.4 . . ?
C00R C00C H00C 119.4 . . ?
C00R C00C C00K 121.2(3) . . ?
N007 C00D C00J 117.3(3) . . ?
N007 C00D C00S 121.8(3) . . ?
C00J C00D C00S 121.0(3) . . ?
C00L C00E N009 114.1(2) . . ?
C00N C00E N009 126.9(3) . . ?
C00N C00E C00L 119.0(3) . . ?
N008 C00F H00F 117.2 . . ?
N008 C00F C00V 125.5(3) . . ?
C00V C00F H00F 117.2 . . ?
O006 C00G C00T 122.9(3) . . ?
O006 C00G C010 119.1(3) . . ?
C010 C00G C00T 117.9(3) . . ?
N009 C00H H00H 117.4 . . ?
N009 C00H C00T 125.1(3) . . ?
C00T C00H H00H 117.4 . . ?
C00V C00I H00I 119.5 . . ?
C00X C00I H00I 119.5 . . ?
C00X C00I C00V 121.0(3) . . ?
C00D C00J N008 113.7(2) . . ?
C014 C00J N008 127.5(3) . . ?
C014 C00J C00D 118.7(3) . . ?
O005 C00K C00C 119.3(3) . . ?
O005 C00K C00V 123.0(3) . . ?
C00C C00K C00V 117.7(3) . . ?
N00A C00L C00E 117.1(3) . . ?
N00A C00L C00O 121.8(3) . . ?
C00E C00L C00O 121.0(3) . . ?
N00A C00M H00M 118.4 . . ?
N00A C00M C00Z 123.2(3) . . ?
C00Z C00M H00M 118.4 . . ?
C00E C00N H00N 120.0 . . ?
C00E C00N C012 120.0(3) . . ?
C012 C00N H00N 120.0 . . ?
C00L C00O C00W 117.4(3) . . ?
C00P C00O C00L 118.5(3) . . ?
C00P C00O C00W 124.1(3) . . ?
C00O C00P H00P 120.1 . . ?
C012 C00P C00O 119.9(3) . . ?
C012 C00P H00P 120.1 . . ?
N00B C00Q Se01 179.2(3) . . ?
C00C C00R H00R 119.4 . . ?
C00C C00R C00X 121.2(3) . . ?
C00X C00R H00R 119.4 . . ?
C016 C00S C00D 118.3(3) . . ?
C016 C00S C018 124.7(3) . . ?
C018 C00S C00D 117.0(3) . . ?
C00G C00T C00H 122.5(3) . . ?
C00U C00T C00G 119.4(3) . . ?
C00U C00T C00H 118.1(3) . . ?
C00T C00U H00U 119.4 . . ?
C00Y C00U C00T 121.3(3) . . ?
C00Y C00U H00U 119.4 . . ?
C00F C00V C00K 122.5(3) . . ?
C00I C00V C00F 118.0(3) . . ?
C00I C00V C00K 119.4(3) . . ?
C00O C00W H00W 120.0 . . ?
C00Z C00W C00O 120.0(3) . . ?
C00Z C00W H00W 120.0 . . ?
C00I C00X C00R 119.3(3) . . ?
C00I C00X H00X 120.3 . . ?
C00R C00X H00X 120.3 . . ?
C00U C00Y H00Y 120.4 . . ?
C00U C00Y C015 119.1(3) . . ?
C015 C00Y H00Y 120.4 . . ?
C00M C00Z H00Z 120.5 . . ?
C00W C00Z C00M 119.0(3) . . ?
C00W C00Z H00Z 120.5 . . ?
C00G C010 H010 119.4 . . ?
C015 C010 C00G 121.2(3) . . ?
C015 C010 H010 119.4 . . ?
C014 C011 H011 119.1 . . ?
C016 C011 H011 119.1 . . ?
C016 C011 C014 121.8(3) . . ?
C00N C012 H012 119.2 . . ?
C00P C012 C00N 121.6(3) . . ?
C00P C012 H012 119.2 . . ?
C017 C013 H013 120.3 . . ?
C018 C013 H013 120.3 . . ?
C018 C013 C017 119.3(3) . . ?
C00J C014 C011 120.2(3) . . ?
C00J C014 H014 119.9 . . ?
C011 C014 H014 119.9 . . ?
C00Y C015 H015 119.5 . . ?
C010 C015 C00Y 121.0(3) . . ?
C010 C015 H015 119.5 . . ?
C00S C016 H016 120.0 . . ?
C011 C016 C00S 119.9(3) . . ?
C011 C016 H016 120.0 . . ?
N007 C017 C013 122.7(3) . . ?
N007 C017 H017 118.6 . . ?
C013 C017 H017 118.6 . . ?
C00S C018 H018 119.9 . . ?
C013 C018 C00S 120.3(3) . . ?
C013 C018 H018 119.9 . . ?
Cl03 C019 Cl04 114.9(2) . . ?
Cl03 C019 H01A 108.5 . . ?
Cl03 C019 H01B 108.5 . . ?
Cl04 C019 H01A 108.5 . . ?
Cl04 C019 H01B 108.5 . . ?
H01A C019 H01B 107.5 . . ?

loop_
_geom_bond_atom_site_label_1
_geom_bond_atom_site_label_2
_geom_bond_distance
_geom_bond_site_symmetry_2
_geom_bond_publ_flag
Se01 C00Q 1.817(3) . ?
Al02 O005 1.810(2) . ?
Al02 O006 1.823(2) . ?
Al02 N007 2.035(3) . ?
Al02 N008 1.995(2) . ?
Al02 N009 1.994(2) . ?
Al02 N00A 2.059(2) . ?
Cl03 C019 1.736(5) . ?
Cl04 C019 1.748(5) . ?
O005 C00K 1.308(3) . ?
O006 C00G 1.315(3) . ?
N007 C00D 1.375(4) . ?
N007 C017 1.329(4) . ?
N008 C00F 1.307(4) . ?
N008 C00J 1.419(4) . ?
N009 C00E 1.419(3) . ?
N009 C00H 1.304(4) . ?
N00A C00L 1.381(4) . ?
N00A C00M 1.322(4) . ?
N00B C00Q 1.152(4) . ?
C00C H00C 0.9500 . ?
C00C C00K 1.406(4) . ?
C00C C00R 1.370(4) . ?
C00D C00J 1.418(4) . ?
C00D C00S 1.419(4) . ?
C00E C00L 1.412(4) . ?
C00E C00N 1.383(4) . ?
C00F H00F 0.9500 . ?
C00F C00V 1.424(4) . ?
C00G C00T 1.429(4) . ?
C00G C010 1.401(4) . ?
C00H H00H 0.9500 . ?
C00H C00T 1.432(4) . ?
C00I H00I 0.9500 . ?
C00I C00V 1.413(4) . ?
C00I C00X 1.370(4) . ?
C00J C014 1.381(4) . ?
C00K C00V 1.428(4) . ?
C00L C00O 1.414(4) . ?
C00M H00M 0.9500 . ?
C00M C00Z 1.404(4) . ?
C00N H00N 0.9500 . ?
C00N C012 1.405(4) . ?
C00O C00P 1.412(4) . ?
C00O C00W 1.414(4) . ?
C00P H00P 0.9500 . ?
C00P C012 1.372(4) . ?
C00R H00R 0.9500 . ?
C00R C00X 1.397(4) . ?
C00S C016 1.411(4) . ?
C00S C018 1.418(4) . ?
C00T C00U 1.410(4) . ?
C00U H00U 0.9500 . ?
C00U C00Y 1.370(4) . ?
C00W H00W 0.9500 . ?
C00W C00Z 1.369(4) . ?
C00X H00X 0.9500 . ?
C00Y H00Y 0.9500 . ?
C00Y C015 1.402(4) . ?
C00Z H00Z 0.9500 . ?
C010 H010 0.9500 . ?
C010 C015 1.377(4) . ?
C011 H011 0.9500 . ?
C011 C014 1.400(4) . ?
C011 C016 1.371(4) . ?
C012 H012 0.9500 . ?
C013 H013 0.9500 . ?
C013 C017 1.400(4) . ?
C013 C018 1.363(4) . ?
C014 H014 0.9500 . ?
C015 H015 0.9500 . ?
C016 H016 0.9500 . ?
C017 H017 0.9500 . ?
C018 H018 0.9500 . ?
C019 H01A 0.9900 . ?
C019 H01B 0.9900 . ?

loop_
_geom_torsion_atom_site_label_1
_geom_torsion_atom_site_label_2
_geom_torsion_atom_site_label_3
_geom_torsion_atom_site_label_4
_geom_torsion
_geom_torsion_site_symmetry_1
_geom_torsion_site_symmetry_2
_geom_torsion_site_symmetry_3
_geom_torsion_site_symmetry_4
_geom_torsion_publ_flag
Al02 O005 C00K C00C -172.2(2) . . . . ?
Al02 O005 C00K C00V 8.0(4) . . . . ?
Al02 O006 C00G C00T 17.1(4) . . . . ?
Al02 O006 C00G C010 -163.4(2) . . . . ?
Al02 N007 C00D C00J 0.0(3) . . . . ?
Al02 N007 C00D C00S 179.0(2) . . . . ?
Al02 N007 C017 C013 -178.9(2) . . . . ?
Al02 N008 C00F C00V -7.8(4) . . . . ?
Al02 N008 C00J C00D 0.7(3) . . . . ?
Al02 N008 C00J C014 -178.3(2) . . . . ?
Al02 N009 C00E C00L -4.0(3) . . . . ?
Al02 N009 C00E C00N 174.6(2) . . . . ?
Al02 N009 C00H C00T -13.3(4) . . . . ?
Al02 N00A C00L C00E 2.3(3) . . . . ?
Al02 N00A C00L C00O -177.1(2) . . . . ?
Al02 N00A C00M C00Z 177.2(2) . . . . ?
O005 Al02 O006 C00G 64.4(2) . . . . ?
O005 C00K C00V C00F 0.2(4) . . . . ?
O005 C00K C00V C00I 179.3(3) . . . . ?
O006 Al02 O005 C00K 81.9(2) . . . . ?
O006 C00G C00T C00H 3.8(5) . . . . ?
O006 C00G C00T C00U -178.0(3) . . . . ?
O006 C00G C010 C015 177.2(3) . . . . ?
N007 Al02 O006 C00G -121.7(2) . . . . ?
N007 C00D C00J N008 -0.4(4) . . . . ?
N007 C00D C00J C014 178.7(3) . . . . ?
N007 C00D C00S C016 -177.3(3) . . . . ?
N007 C00D C00S C018 0.6(4) . . . . ?
N008 Al02 O005 C00K -11.6(3) . . . . ?
N008 Al02 O006 C00G 157.3(2) . . . . ?
N008 C00F C00V C00I -178.6(3) . . . . ?
N008 C00F C00V C00K 0.4(4) . . . . ?
N008 C00J C014 C011 178.1(3) . . . . ?
N009 Al02 O005 C00K 174.1(2) . . . . ?
N009 Al02 O006 C00G -26.3(2) . . . . ?
N009 C00E C00L N00A 1.0(4) . . . . ?
N009 C00E C00L C00O -179.6(3) . . . . ?
N009 C00E C00N C012 -180.0(3) . . . . ?
N009 C00H C00T C00G -4.4(5) . . . . ?
N009 C00H C00T C00U 177.4(3) . . . . ?
N00A Al02 O005 C00K -105.3(2) . . . . ?
N00A Al02 O006 C00G -72.9(6) . . . . ?
N00A C00L C00O C00P 179.1(3) . . . . ?
N00A C00L C00O C00W -0.3(4) . . . . ?
N00A C00M C00Z C00W -0.7(5) . . . . ?
C00C C00K C00V C00F -179.5(3) . . . . ?
C00C C00K C00V C00I -0.5(4) . . . . ?
C00C C00R C00X C00I 0.0(4) . . . . ?
C00D N007 C017 C013 -0.5(4) . . . . ?
C00D C00J C014 C011 -0.8(4) . . . . ?
C00D C00S C016 C011 -1.8(4) . . . . ?
C00D C00S C018 C013 -1.4(4) . . . . ?
C00E N009 C00H C00T 179.3(3) . . . . ?
C00E C00L C00O C00P -0.2(4) . . . . ?
C00E C00L C00O C00W -179.7(3) . . . . ?
C00E C00N C012 C00P -0.3(5) . . . . ?
C00F N008 C00J C00D 174.8(2) . . . . ?
C00F N008 C00J C014 -4.3(4) . . . . ?
C00G C00T C00U C00Y -0.1(5) . . . . ?
C00G C010 C015 C00Y 1.6(5) . . . . ?
C00H N009 C00E C00L 164.2(3) . . . . ?
C00H N009 C00E C00N -17.1(4) . . . . ?
C00H C00T C00U C00Y 178.2(3) . . . . ?
C00J N008 C00F C00V 178.7(3) . . . . ?
C00J C00D C00S C016 1.6(4) . . . . ?
C00J C00D C00S C018 179.6(3) . . . . ?
C00K C00C C00R C00X -0.4(4) . . . . ?
C00L N00A C00M C00Z -0.1(4) . . . . ?
C00L C00E C00N C012 -1.4(4) . . . . ?
C00L C00O C00P C012 -1.5(5) . . . . ?
C00L C00O C00W C00Z -0.4(4) . . . . ?
C00M N00A C00L C00E 179.9(3) . . . . ?
C00M N00A C00L C00O 0.6(4) . . . . ?
C00N C00E C00L N00A -177.7(3) . . . . ?
C00N C00E C00L C00O 1.6(4) . . . . ?
C00O C00P C012 C00N 1.7(5) . . . . ?
C00O C00W C00Z C00M 0.9(4) . . . . ?
C00P C00O C00W C00Z -179.8(3) . . . . ?
C00R C00C C00K O005 -179.2(3) . . . . ?
C00R C00C C00K C00V 0.6(4) . . . . ?
C00S C00D C00J N008 -179.4(2) . . . . ?
C00S C00D C00J C014 -0.3(4) . . . . ?
C00T C00G C010 C015 -3.3(5) . . . . ?
C00T C00U C00Y C015 -1.6(5) . . . . ?
C00U C00Y C015 C010 0.9(5) . . . . ?
C00V C00I C00X C00R 0.1(4) . . . . ?
C00W C00O C00P C012 177.9(3) . . . . ?
C00X C00I C00V C00F 179.2(3) . . . . ?
C00X C00I C00V C00K 0.1(4) . . . . ?
C010 C00G C00T C00H -175.7(3) . . . . ?
C010 C00G C00T C00U 2.5(4) . . . . ?
C014 C011 C016 C00S 0.7(5) . . . . ?
C016 C00S C018 C013 176.4(3) . . . . ?
C016 C011 C014 C00J 0.7(5) . . . . ?
C017 N007 C00D C00J -178.7(3) . . . . ?
C017 N007 C00D C00S 0.3(4) . . . . ?
C017 C013 C018 C00S 1.2(4) . . . . ?
C018 C00S C016 C011 -179.6(3) . . . . ?
C018 C013 C017 N007 -0.3(4) . . . . ?
